data_7212737
loop_
_publ_author_name
'Aguiar, Francisco A.'
'Campos, Rui'
'Wang, Changsheng'
'Jitchati, Rukkiat'
'Batsanov, Andrei S.'
'Bryce, Martin R.'
'Kataky, Ritu'

_publ_section_title
;
 Comparative electrochemical and impedance studies of self-assembled
 rigid-rod molecular wires and alkanethiols on gold substrates.
;
_journal_issue 44
_journal_name_full 'Physical chemistry chemical physics : PCCP'
_journal_page_first 14804
_journal_page_last 14811
_journal_paper_doi 10.1039/c005402j
_journal_volume 12
_journal_year 2010
_chemical_formula_moiety 'C43 H45 N O2 S'
_chemical_formula_sum 'C43 H45 N O2 S'
_chemical_formula_weight 639.86
_chemical_melting_point 389.7(3)
_chemical_name_common
;
1-(4-Biphenylethynyl)-4-(4-(2-cyanoethylsulfanyl)
phenyl)ethynyl-2,5-dihexyloxybenzene
;
_chemical_name_systematic
;
1-(4-Biphenylethynyl)-4-[4-(2-cyanoethylsulfanyl)
phenyl]ethynyl-2,5-dihexyloxybenzene
;
_space_group_IT_number 2
_symmetry_cell_setting triclinic
_symmetry_space_group_name_Hall '-P 1'
_symmetry_space_group_name_H-M 'P -1'
_atom_sites_solution_hydrogens geom
_atom_sites_solution_primary direct
_atom_sites_solution_secondary difmap
_audit_creation_method SHELXL-97
_cell_angle_alpha 106.21(1)
_cell_angle_beta 102.50(1)
_cell_angle_gamma 94.14(1)
_cell_formula_units_Z 2
_cell_length_a 11.5674(13)
_cell_length_b 11.8696(13)
_cell_length_c 13.9863(16)
_cell_measurement_reflns_used 5811
_cell_measurement_temperature 120(2)
_cell_measurement_theta_max 29.98
_cell_measurement_theta_min 2.72
_cell_volume 1782.2(4)
_computing_cell_refinement 'SAINT version 6.28A (Bruker, 2002)'
_computing_data_collection 'SMART version 5.625 (Bruker, 2001)'
_computing_data_reduction 'SAINT version 6.28A (Bruker, 2002)'
_computing_molecular_graphics 'SHELXTL version 6.12 (Bruker, 2001)'
_computing_publication_material 'SHELXTL version 6.12 (Bruker, 2001)'
_computing_structure_refinement 'SHELXTL version 6.12 (Bruker, 2001)'
_computing_structure_solution 'SHELXTL version 6.12 (Bruker, 2001)'
_diffrn_ambient_temperature 120(2)
_diffrn_detector_area_resol_mean 8
_diffrn_measured_fraction_theta_full 0.998
_diffrn_measured_fraction_theta_max 0.998
_diffrn_measurement_device_type 'ProteumM APEX CCD area detector'
_diffrn_measurement_method '\W scans'
_diffrn_radiation_monochromator graphite
_diffrn_radiation_source '60W microfocus Bede Microsource with glass polycapillary optics'
_diffrn_radiation_type MoK\a
_diffrn_radiation_wavelength 0.71073
_diffrn_reflns_av_R_equivalents 0.0345
_diffrn_reflns_av_sigmaI/netI 0.0298
_diffrn_reflns_limit_h_max 15
_diffrn_reflns_limit_h_min -14
_diffrn_reflns_limit_k_max 15
_diffrn_reflns_limit_k_min -15
_diffrn_reflns_limit_l_max 18
_diffrn_reflns_limit_l_min -18
_diffrn_reflns_number 25344
_diffrn_reflns_theta_full 27.50
_diffrn_reflns_theta_max 27.50
_diffrn_reflns_theta_min 2.62
_diffrn_standards_number 0
_exptl_absorpt_coefficient_mu 0.128
_exptl_absorpt_correction_type none
_exptl_crystal_colour amber
_exptl_crystal_density_diffrn 1.192
_exptl_crystal_density_method 'not measured'
_exptl_crystal_description oblong
_exptl_crystal_F_000 684
_exptl_crystal_size_max 0.33
_exptl_crystal_size_mid 0.26
_exptl_crystal_size_min 0.20
_refine_diff_density_max 0.551
_refine_diff_density_min -0.241
_refine_diff_density_rms 0.051
_refine_ls_extinction_method none
_refine_ls_goodness_of_fit_ref 1.047
_refine_ls_hydrogen_treatment constr
_refine_ls_matrix_type full
_refine_ls_number_parameters 440
_refine_ls_number_reflns 8163
_refine_ls_number_restraints 0
_refine_ls_restrained_S_all 1.047
_refine_ls_R_factor_all 0.0497
_refine_ls_R_factor_gt 0.0415
_refine_ls_shift/su_max 0.001
_refine_ls_shift/su_mean 0.000
_refine_ls_structure_factor_coef Fsqd
_refine_ls_weighting_details 'calc w=1/[\s^2^(Fo^2^)+(0.0755P)^2^+0.2512P] where P=(Fo^2^+2Fc^2^)/3'
_refine_ls_weighting_scheme calc
_refine_ls_wR_factor_gt 0.1169
_refine_ls_wR_factor_ref 0.1221
_reflns_number_gt 6847
_reflns_number_total 8163
_reflns_threshold_expression I>2\s(I)
_cod_data_source_file c005402j.txt
_cod_data_source_block H
_cod_depositor_comments
;
The following automatic conversions were performed:

'_symmetry_cell_setting' value 'Triclinic' changed to 'triclinic'
according to /home/saulius/struct/CIF-dictionaries/cif_core.dic
dictionary named 'cif_core.dic' version 2.4.2 from 2011-04-26.

Automatic conversion script
Id: cif_fix_values 1891 2012-01-12 08:04:46Z andrius 
;
_cod_original_cell_volume 1782.2(3)
_cod_database_code 7212737

loop_
_symmetry_equiv_pos_as_xyz
'x, y, z'
'-x, -y, -z'

loop_
_atom_site_label
_atom_site_type_symbol
_atom_site_fract_x
_atom_site_fract_y
_atom_site_fract_z
_atom_site_U_iso_or_equiv
_atom_site_adp_type
_atom_site_occupancy
_atom_site_symmetry_multiplicity
_atom_site_calc_flag
_atom_site_refinement_flags
_atom_site_disorder_assembly
_atom_site_disorder_group
S S 0.28080(3) 0.50883(3) -0.10560(2) 0.02258(9) Uani 1 1 d . . .
O1 O 0.31088(8) 0.05186(8) 0.27987(8) 0.0286(2) Uani 1 1 d . . .
O2 O 0.71905(8) -0.16578(8) 0.30197(7) 0.0249(2) Uani 1 1 d . . .
N N 0.09811(12) 0.55560(15) -0.34624(11) 0.0479(4) Uani 1 1 d . . .
C1 C 0.19759(12) 0.56847(14) -0.30892(11) 0.0314(3) Uani 1 1 d . . .
C2 C 0.32633(11) 0.58373(13) -0.26260(11) 0.0293(3) Uani 1 1 d . . .
H2A H 0.3515 0.6650 -0.2145 0.038 Uiso 1 1 d R . .
H2B H 0.3697 0.5753 -0.3174 0.038 Uiso 1 1 d R . .
C3 C 0.36224(11) 0.49442(12) -0.20450(10) 0.0253(3) Uani 1 1 d . . .
H3A H 0.4494 0.5102 -0.1729 0.033 Uiso 1 1 d R . .
H3B H 0.3428 0.4129 -0.2526 0.033 Uiso 1 1 d R . .
C4 C 0.32987(10) 0.40031(10) -0.04860(9) 0.0197(2) Uani 1 1 d . . .
C5 C 0.43093(11) 0.34531(11) -0.06074(10) 0.0216(2) Uani 1 1 d . . .
H5 H 0.4771 0.3640 -0.1042 0.026 Uiso 1 1 d R . .
C6 C 0.46385(11) 0.26310(11) -0.00957(10) 0.0219(3) Uani 1 1 d . . .
H6 H 0.5322 0.2256 -0.0187 0.026 Uiso 1 1 d R . .
C7 C 0.39772(11) 0.23511(10) 0.05543(9) 0.0210(2) Uani 1 1 d . . .
C8 C 0.29569(11) 0.29010(11) 0.06651(10) 0.0239(3) Uani 1 1 d . . .
H8 H 0.2492 0.2712 0.1097 0.029 Uiso 1 1 d R . .
C9 C 0.26232(11) 0.37130(11) 0.01525(10) 0.0228(3) Uani 1 1 d . . .
H9 H 0.1931 0.4076 0.0234 0.027 Uiso 1 1 d R . .
C10 C 0.43353(11) 0.15501(11) 0.11271(10) 0.0226(3) Uani 1 1 d . . .
C11 C 0.46051(11) 0.09198(11) 0.16511(10) 0.0227(3) Uani 1 1 d . . .
C12 C 0.48888(11) 0.01702(10) 0.22888(10) 0.0210(2) Uani 1 1 d . . .
C13 C 0.41067(11) -0.00297(11) 0.28869(10) 0.0219(3) Uani 1 1 d . . .
C14 C 0.43793(11) -0.07518(11) 0.35079(10) 0.0230(3) Uani 1 1 d . . .
H14 H 0.3855 -0.0885 0.3915 0.028 Uiso 1 1 d R . .
C15 C 0.54225(11) -0.12880(11) 0.35395(9) 0.0207(2) Uani 1 1 d . . .
C16 C 0.62075(10) -0.10874(10) 0.29418(9) 0.0203(2) Uani 1 1 d . . .
C17 C 0.59390(11) -0.03606(11) 0.23257(10) 0.0211(2) Uani 1 1 d . . .
H17 H 0.6467 -0.0223 0.1923 0.025 Uiso 1 1 d R . .
C18 C 0.57052(11) -0.20474(11) 0.41645(10) 0.0227(3) Uani 1 1 d . . .
C19 C 0.59805(11) -0.26894(11) 0.46804(10) 0.0234(3) Uani 1 1 d . . .
C20 C 0.63815(11) -0.34045(11) 0.53282(10) 0.0217(3) Uani 1 1 d . . .
C21 C 0.74745(11) -0.38380(11) 0.53296(10) 0.0223(3) Uani 1 1 d . . .
H21 H 0.7923 -0.3698 0.4870 0.027 Uiso 1 1 d R . .
C22 C 0.79114(11) -0.44711(11) 0.59949(10) 0.0218(2) Uani 1 1 d . . .
H22 H 0.8661 -0.4750 0.5993 0.026 Uiso 1 1 d R . .
C23 C 0.72587(10) -0.46988(11) 0.66699(9) 0.0201(2) Uani 1 1 d . . .
C24 C 0.61595(12) -0.42758(13) 0.66521(11) 0.0292(3) Uani 1 1 d . . .
H24 H 0.5700 -0.4433 0.7099 0.035 Uiso 1 1 d R . .
C25 C 0.57254(12) -0.36335(13) 0.59984(11) 0.0301(3) Uani 1 1 d . . .
H25 H 0.4981 -0.3347 0.6007 0.036 Uiso 1 1 d R . .
C26 C 0.77458(11) -0.53409(10) 0.74184(9) 0.0207(2) Uani 1 1 d . . .
C27 C 0.89404(11) -0.51533(11) 0.79039(10) 0.0241(3) Uani 1 1 d . . .
H27 H 0.9476 -0.4618 0.7756 0.029 Uiso 1 1 d R . .
C28 C 0.93761(12) -0.57396(12) 0.86093(10) 0.0274(3) Uani 1 1 d . . .
H28 H 1.0204 -0.5596 0.8942 0.033 Uiso 1 1 d R . .
C29 C 0.86103(12) -0.65341(12) 0.88349(10) 0.0287(3) Uani 1 1 d . . .
H29 H 0.8913 -0.6932 0.9318 0.034 Uiso 1 1 d R . .
C30 C 0.73989(12) -0.67399(12) 0.83427(10) 0.0276(3) Uani 1 1 d . . .
H30 H 0.6869 -0.7281 0.8491 0.033 Uiso 1 1 d R . .
C31 C 0.69625(11) -0.61528(11) 0.76378(10) 0.0248(3) Uani 1 1 d . . .
H31 H 0.6136 -0.6301 0.7300 0.030 Uiso 1 1 d R . .
C32 C 0.22083(11) 0.02242(12) 0.32843(11) 0.0278(3) Uani 1 1 d . A .
H321 H 0.2538 0.0441 0.4037 0.036 Uiso 1 1 d R . .
H322 H 0.1920 -0.0637 0.3020 0.036 Uiso 1 1 d R . .
C33 C 0.11916(12) 0.09119(13) 0.30383(13) 0.0350(3) Uani 1 1 d . . .
H331 H 0.0608 0.0804 0.3441 0.045 Uiso 1 1 d R A .
H332 H 0.1515 0.1765 0.3267 0.045 Uiso 1 1 d R . .
C34A C 0.05303(16) 0.05712(15) 0.19541(15) 0.0273(4) Uani 0.82 1 d P A 1
H341 H 0.0238 -0.0289 0.1709 0.035 Uiso 0.82 1 d PR A 1
H342 H 0.1095 0.0728 0.1551 0.035 Uiso 0.82 1 d PR A 1
C35A C -0.05202(15) 0.12589(15) 0.17573(14) 0.0296(4) Uani 0.82 1 d P A 1
H351 H -0.1050 0.1150 0.2203 0.038 Uiso 0.82 1 d PR A 1
H352 H -0.0217 0.2115 0.1959 0.038 Uiso 0.82 1 d PR A 1
C36A C -0.12349(17) 0.08654(18) 0.06365(16) 0.0385(4) Uani 0.82 1 d P A 1
H361 H -0.0713 0.1011 0.0195 0.050 Uiso 0.82 1 d PR A 1
H362 H -0.1503 0.0001 0.0424 0.050 Uiso 0.82 1 d PR A 1
C34B C 0.0843(9) 0.0569(9) 0.1624(8) 0.034(2) Uiso 0.18 1 d P A 2
H34A H 0.1592 0.0710 0.1415 0.044 Uiso 0.18 1 calc PR A 2
H34B H 0.0518 -0.0282 0.1306 0.044 Uiso 0.18 1 calc PR A 2
C35B C -0.0075(8) 0.1322(8) 0.1206(8) 0.042(2) Uiso 0.18 1 d P A 2
H353 H 0.0194 0.2185 0.1502 0.054 Uiso 0.18 1 d PR A 2
H354 H 0.0032 0.1039 0.0499 0.054 Uiso 0.18 1 d PR A 2
C36B C -0.1337(8) 0.0964(8) 0.1263(8) 0.0382(19) Uiso 0.18 1 d P A 2
H363 H -0.1410 0.1293 0.1977 0.050 Uiso 0.18 1 d PR A 2
H364 H -0.1521 0.0090 0.1062 0.050 Uiso 0.18 1 d PR A 2
C37 C -0.23119(15) 0.14947(16) 0.04748(15) 0.0477(4) Uani 1 1 d . . .
H371 H -0.2881 0.1277 0.0842 0.073(4) Uiso 1 1 d R A .
H372 H -0.2694 0.1260 -0.0262 0.073(4) Uiso 1 1 d R . .
H373 H -0.2062 0.2354 0.0728 0.073(4) Uiso 1 1 d R . .
C38 C 0.80958(11) -0.13795(11) 0.25298(10) 0.0228(3) Uani 1 1 d . . .
H381 H 0.8374 -0.0516 0.2773 0.030 Uiso 1 1 d R . .
H382 H 0.7772 -0.1624 0.1775 0.030 Uiso 1 1 d R . .
C39 C 0.91187(11) -0.20487(11) 0.28071(10) 0.0243(3) Uani 1 1 d . . .
H391 H 0.9704 -0.1962 0.2402 0.032 Uiso 1 1 d R . .
H392 H 0.8806 -0.2902 0.2610 0.032 Uiso 1 1 d R . .
C40 C 0.97619(12) -0.16292(12) 0.39453(10) 0.0281(3) Uani 1 1 d . . .
H401 H 0.9191 -0.1764 0.4351 0.037 Uiso 1 1 d R . .
H402 H 1.0035 -0.0766 0.4154 0.037 Uiso 1 1 d R . .
C41 C 1.08395(11) -0.22661(12) 0.41937(10) 0.0262(3) Uani 1 1 d . . .
H411 H 1.0550 -0.3111 0.4076 0.034 Uiso 1 1 d R . .
H412 H 1.1349 -0.2231 0.3715 0.034 Uiso 1 1 d R . .
C42 C 1.15918(14) -0.17464(15) 0.52883(12) 0.0405(4) Uani 1 1 d . . .
H42A H 1.1826 -0.0887 0.5425 0.053 Uiso 1 1 d R . .
H42B H 1.1100 -0.1842 0.5766 0.053 Uiso 1 1 d R . .
C43 C 1.27143(13) -0.23162(13) 0.55078(12) 0.0354(3) Uani 1 1 d . . .
H431 H 1.2492 -0.3170 0.5368 0.052(3) Uiso 1 1 d R . .
H432 H 1.3145 -0.1962 0.6230 0.052(3) Uiso 1 1 d R . .
H433 H 1.3230 -0.2184 0.5067 0.052(3) Uiso 1 1 d R . .

loop_
_atom_site_aniso_label
_atom_site_aniso_U_11
_atom_site_aniso_U_22
_atom_site_aniso_U_33
_atom_site_aniso_U_23
_atom_site_aniso_U_13
_atom_site_aniso_U_12
S 0.02257(16) 0.02478(16) 0.02655(17) 0.01503(13) 0.00800(12) 0.00747(12)
O1 0.0212(4) 0.0329(5) 0.0411(6) 0.0225(4) 0.0097(4) 0.0112(4)
O2 0.0201(4) 0.0293(5) 0.0338(5) 0.0197(4) 0.0089(4) 0.0098(4)
N 0.0270(7) 0.0815(11) 0.0472(8) 0.0360(8) 0.0104(6) 0.0149(7)
C1 0.0284(7) 0.0456(8) 0.0305(7) 0.0227(6) 0.0118(6) 0.0107(6)
C2 0.0217(6) 0.0416(8) 0.0331(7) 0.0249(6) 0.0064(5) 0.0046(5)
C3 0.0209(6) 0.0349(7) 0.0275(7) 0.0183(6) 0.0084(5) 0.0074(5)
C4 0.0195(5) 0.0189(5) 0.0203(6) 0.0087(5) 0.0005(4) 0.0025(4)
C5 0.0196(6) 0.0241(6) 0.0238(6) 0.0117(5) 0.0052(5) 0.0033(5)
C6 0.0184(6) 0.0227(6) 0.0251(6) 0.0096(5) 0.0028(5) 0.0052(5)
C7 0.0223(6) 0.0189(6) 0.0215(6) 0.0091(5) 0.0012(5) 0.0031(4)
C8 0.0249(6) 0.0271(6) 0.0250(6) 0.0136(5) 0.0084(5) 0.0066(5)
C9 0.0227(6) 0.0247(6) 0.0249(6) 0.0114(5) 0.0068(5) 0.0087(5)
C10 0.0213(6) 0.0226(6) 0.0256(6) 0.0110(5) 0.0041(5) 0.0039(5)
C11 0.0201(6) 0.0221(6) 0.0269(7) 0.0107(5) 0.0036(5) 0.0034(5)
C12 0.0215(6) 0.0188(6) 0.0225(6) 0.0094(5) 0.0012(5) 0.0023(4)
C13 0.0179(6) 0.0214(6) 0.0269(6) 0.0105(5) 0.0021(5) 0.0044(4)
C14 0.0204(6) 0.0260(6) 0.0259(6) 0.0132(5) 0.0054(5) 0.0033(5)
C15 0.0197(6) 0.0215(6) 0.0217(6) 0.0108(5) 0.0015(5) 0.0024(4)
C16 0.0177(5) 0.0197(6) 0.0237(6) 0.0087(5) 0.0024(5) 0.0041(4)
C17 0.0214(6) 0.0215(6) 0.0229(6) 0.0112(5) 0.0051(5) 0.0033(5)
C18 0.0194(6) 0.0266(6) 0.0248(6) 0.0128(5) 0.0043(5) 0.0035(5)
C19 0.0195(6) 0.0284(6) 0.0258(7) 0.0137(5) 0.0052(5) 0.0047(5)
C20 0.0210(6) 0.0243(6) 0.0215(6) 0.0115(5) 0.0022(5) 0.0040(5)
C21 0.0236(6) 0.0249(6) 0.0228(6) 0.0111(5) 0.0090(5) 0.0049(5)
C22 0.0194(6) 0.0235(6) 0.0246(6) 0.0093(5) 0.0058(5) 0.0076(5)
C23 0.0200(6) 0.0222(6) 0.0189(6) 0.0087(5) 0.0025(5) 0.0049(4)
C24 0.0225(6) 0.0448(8) 0.0332(7) 0.0258(6) 0.0123(5) 0.0129(6)
C25 0.0215(6) 0.0447(8) 0.0362(8) 0.0268(7) 0.0096(5) 0.0149(6)
C26 0.0304(6) 0.0201(6) 0.0172(6) 0.0094(5) 0.0100(5) 0.0109(5)
C27 0.0255(6) 0.0272(6) 0.0227(6) 0.0091(5) 0.0093(5) 0.0073(5)
C28 0.0240(6) 0.0362(7) 0.0241(7) 0.0110(6) 0.0049(5) 0.0128(5)
C29 0.0346(7) 0.0317(7) 0.0237(7) 0.0130(6) 0.0061(5) 0.0156(6)
C30 0.0329(7) 0.0265(6) 0.0274(7) 0.0144(5) 0.0073(5) 0.0046(5)
C31 0.0224(6) 0.0269(6) 0.0258(7) 0.0123(5) 0.0021(5) 0.0029(5)
C32 0.0210(6) 0.0314(7) 0.0333(7) 0.0124(6) 0.0072(5) 0.0062(5)
C33 0.0229(6) 0.0326(7) 0.0485(9) 0.0108(7) 0.0074(6) 0.0085(5)
C34A 0.0244(8) 0.0299(9) 0.0301(9) 0.0112(7) 0.0081(8) 0.0084(7)
C35A 0.0276(8) 0.0311(8) 0.0334(9) 0.0127(7) 0.0086(7) 0.0107(7)
C36A 0.0393(10) 0.0397(10) 0.0360(11) 0.0116(8) 0.0041(8) 0.0167(8)
C37 0.0365(8) 0.0488(10) 0.0625(12) 0.0268(9) 0.0062(8) 0.0141(7)
C38 0.0208(6) 0.0242(6) 0.0258(6) 0.0102(5) 0.0067(5) 0.0039(5)
C39 0.0211(6) 0.0238(6) 0.0278(7) 0.0067(5) 0.0064(5) 0.0056(5)
C40 0.0253(6) 0.0288(7) 0.0283(7) 0.0058(5) 0.0038(5) 0.0106(5)
C41 0.0236(6) 0.0259(6) 0.0287(7) 0.0075(5) 0.0047(5) 0.0083(5)
C42 0.0375(8) 0.0395(8) 0.0343(8) 0.0009(7) -0.0031(6) 0.0179(7)
C43 0.0300(7) 0.0328(7) 0.0377(8) 0.0095(6) -0.0032(6) 0.0086(6)

loop_
_atom_type_symbol
_atom_type_description
_atom_type_scat_dispersion_real
_atom_type_scat_dispersion_imag
_atom_type_scat_source
C C 0.0033 0.0016 'International Tables Vol C Tables 4.2.6.8 and 6.1.1.4'
H H 0.0000 0.0000 'International Tables Vol C Tables 4.2.6.8 and 6.1.1.4'
N N 0.0061 0.0033 'International Tables Vol C Tables 4.2.6.8 and 6.1.1.4'
O O 0.0106 0.0060 'International Tables Vol C Tables 4.2.6.8 and 6.1.1.4'
S S 0.1246 0.1234 'International Tables Vol C Tables 4.2.6.8 and 6.1.1.4'

loop_
_geom_angle_atom_site_label_1
_geom_angle_atom_site_label_2
_geom_angle_atom_site_label_3
_geom_angle
C4 S C3 102.77(6)
C13 O1 C32 117.97(10)
C16 O2 C38 118.03(9)
N C1 C2 178.92(18)
C1 C2 C3 113.36(11)
C2 C3 S 108.58(9)
C5 C4 C9 119.22(11)
C5 C4 S 124.88(9)
C9 C4 S 115.88(9)
C6 C5 C4 120.19(11)
C5 C6 C7 120.81(11)
C6 C7 C8 118.61(11)
C6 C7 C10 121.64(11)
C8 C7 C10 119.73(11)
C9 C8 C7 120.70(12)
C8 C9 C4 120.46(11)
C11 C10 C7 176.05(14)
C10 C11 C12 177.97(13)
C17 C12 C13 119.88(11)
C17 C12 C11 120.74(11)
C13 C12 C11 119.39(11)
O1 C13 C14 124.67(11)
O1 C13 C12 115.72(11)
C14 C13 C12 119.61(11)
C13 C14 C15 120.54(11)
C14 C15 C16 119.92(11)
C14 C15 C18 121.11(11)
C16 C15 C18 118.97(11)
O2 C16 C17 125.07(11)
O2 C16 C15 115.36(10)
C17 C16 C15 119.56(11)
C16 C17 C12 120.49(11)
C19 C18 C15 177.70(13)
C18 C19 C20 176.25(13)
C25 C20 C21 118.86(11)
C25 C20 C19 121.13(11)
C21 C20 C19 119.94(11)
C22 C21 C20 120.78(11)
C21 C22 C23 120.52(11)
C24 C23 C22 118.23(11)
C24 C23 C26 120.91(11)
C22 C23 C26 120.83(10)
C25 C24 C23 121.51(12)
C24 C25 C20 120.09(12)
C27 C26 C31 119.02(11)
C27 C26 C23 121.33(11)
C31 C26 C23 119.65(11)
C26 C27 C28 120.71(12)
C27 C28 C29 120.66(12)
C30 C29 C28 119.26(12)
C31 C30 C29 120.10(12)
C30 C31 C26 120.25(12)
O1 C32 C33 107.30(11)
C34A C33 C32 115.75(13)
C32 C33 C34B 104.3(3)
C33 C34A C35A 113.49(15)
C36A C35A C34A 113.23(14)
C37 C36A C35A 112.29(16)
C35B C34B C33 113.2(7)
C36B C35B C34B 113.2(8)
C35B C36B C37 109.4(7)
O2 C38 C39 107.20(10)
C38 C39 C40 113.79(11)
C39 C40 C41 112.73(11)
C42 C41 C40 113.54(11)
C41 C42 C43 113.41(12)

loop_
_geom_bond_atom_site_label_1
_geom_bond_atom_site_label_2
_geom_bond_distance
S C4 1.7606(12)
S C3 1.8125(13)
O1 C13 1.3649(14)
O1 C32 1.4335(16)
O2 C16 1.3645(14)
O2 C38 1.4360(15)
N C1 1.1358(19)
C1 C2 1.4657(18)
C2 C3 1.5345(17)
C4 C5 1.3985(17)
C4 C9 1.4005(18)
C5 C6 1.3910(16)
C6 C7 1.3982(17)
C7 C8 1.4060(17)
C7 C10 1.4338(16)
C8 C9 1.3827(17)
C10 C11 1.1979(18)
C11 C12 1.4329(17)
C12 C17 1.4060(17)
C12 C13 1.4078(18)
C13 C14 1.3872(17)
C14 C15 1.4023(17)
C15 C16 1.4102(17)
C15 C18 1.4291(16)
C16 C17 1.3861(16)
C18 C19 1.2023(18)
C19 C20 1.4354(17)
C20 C25 1.3961(18)
C20 C21 1.3988(17)
C21 C22 1.3885(17)
C22 C23 1.3985(17)
C23 C24 1.3982(17)
C23 C26 1.4988(16)
C24 C25 1.3838(18)
C26 C27 1.3730(18)
C26 C31 1.4154(18)
C27 C28 1.3894(18)
C28 C29 1.393(2)
C29 C30 1.3915(19)
C30 C31 1.3897(17)
C32 C33 1.5126(18)
C33 C34A 1.469(2)
C33 C34B 1.850(10)
C34A C35A 1.530(2)
C35A C36A 1.528(3)
C36A C37 1.506(2)
C34B C35B 1.558(13)
C35B C36B 1.516(13)
C36B C37 1.684(10)
C38 C39 1.5135(17)
C39 C40 1.5254(18)
C40 C41 1.5302(17)
C41 C42 1.517(2)
C42 C43 1.5192(19)

loop_
_geom_torsion_atom_site_label_1
_geom_torsion_atom_site_label_2
_geom_torsion_atom_site_label_3
_geom_torsion_atom_site_label_4
_geom_torsion
C12 C13 O1 C32 172.04(11)
C13 O1 C32 C33 -177.95(11)
O1 C32 C33 C34A 66.77(17)
C32 C33 C34A C35A 177.54(13)
C33 C34A C35A C36A -177.64(16)
C34A C35A C36A C37 176.09(16)
O1 C32 C33 C34B 51.8(3)
C32 C33 C34B C35B -172.2(6)
C33 C34B C35B C36B -72.1(9)
C34B C35B C36B C37 -162.1(7)
C1 C2 C3 S -57.79(14)
C2 C3 S C4 179.11(9)
C3 S C4 C5 15.83(12)
C17 C16 O2 C38 8.08(18)
C16 O2 C38 C39 175.37(10)
O2 C38 C39 C40 -66.42(14)
C38 C39 C40 C41 -176.41(11)
C39 C40 C41 C42 171.96(12)
C40 C41 C42 C43 -175.39(13)
C22 C23 C26 C27 37.72(18)
